data_9006571
loop_
_publ_author_name
'Menegazzo, G.'
'Carbonin, S.'

_publ_section_title
;
 Oxidation mechanisms in Al-Mg-Fe spinels.
 A second stage: alpha-Fe2O3 exsolution
 Sample: TS11B3, quenched from T = 1150 C after 5 hours
;
_journal_name_full 'Physics and Chemistry of Minerals'
_journal_page_first 541
_journal_page_last 547
_journal_paper_doi 10.1007/s002690050146
_journal_volume 25
_journal_year 1998
_chemical_formula_sum 'Al1.839 Cr0.078 Fe0.283 Mg0.777 Ni0.014 O4 Si0.003 Zn0.007'
_chemical_name_mineral Spinel
_space_group_IT_number 227
_symmetry_space_group_name_Hall '-F 4vw 2vw 3'
_symmetry_space_group_name_H-M 'F d -3 m :2'
_cell_angle_alpha 90
_cell_angle_beta 90
_cell_angle_gamma 90
_cell_length_a 8.1218
_cell_length_b 8.1218
_cell_length_c 8.1218
_cell_formula_units_Z 8
_cell_volume 535.743
_database_code_amcsd 0008153
_exptl_crystal_density_diffrn 3.811
_exptl_crystal_thermal_history 'quenched from T = 1150 C after 5 hours'
_cod_original_sg_symbol_H-M 'F d 3 m'
_cod_original_formula_sum 'Al1.839 Fe.283 Mg.777 Si.003 Zn.007 Cr.078 Ni.014 O4'
_cod_database_code 9006571

loop_
_space_group_symop_operation_xyz
x,y,z
x,1/2+y,1/2+z
1/2+x,y,1/2+z
1/2+x,1/2+y,z
3/4+z,1/2-x,1/4+y
3/4+z,-x,3/4+y
1/4+z,1/2-x,3/4+y
1/4+z,-x,1/4+y
3/4-y,1/2+z,1/4-x
3/4-y,+z,3/4-x
1/4-y,1/2+z,3/4-x
1/4-y,+z,1/4-x
3/4+x,1/2-y,1/4+z
3/4+x,-y,3/4+z
1/4+x,1/2-y,3/4+z
1/4+x,-y,1/4+z
3/4-z,1/2+x,1/4-y
3/4-z,+x,3/4-y
1/4-z,1/2+x,3/4-y
1/4-z,+x,1/4-y
3/4+y,1/2-z,1/4+x
3/4+y,-z,3/4+x
1/4+y,1/2-z,3/4+x
1/4+y,-z,1/4+x
3/4-x,1/2+y,1/4-z
3/4-x,+y,3/4-z
1/4-x,1/2+y,3/4-z
1/4-x,+y,1/4-z
1/2+x,3/4-z,1/4-y
1/2+x,1/4-z,3/4-y
+x,3/4-z,3/4-y
+x,1/4-z,1/4-y
1/2-z,3/4+y,1/4+x
1/2-z,1/4+y,3/4+x
-z,3/4+y,3/4+x
-z,1/4+y,1/4+x
1/2+y,3/4-x,1/4-z
1/2+y,1/4-x,3/4-z
+y,3/4-x,3/4-z
+y,1/4-x,1/4-z
1/2-x,3/4+z,1/4+y
1/2-x,1/4+z,3/4+y
-x,3/4+z,3/4+y
-x,1/4+z,1/4+y
1/2+z,3/4-y,1/4-x
1/2+z,1/4-y,3/4-x
+z,3/4-y,3/4-x
+z,1/4-y,1/4-x
1/2-y,3/4+x,1/4+z
1/2-y,1/4+x,3/4+z
-y,3/4+x,3/4+z
-y,1/4+x,1/4+z
x,1/2+z,1/2+y
x,+z,+y
1/2+x,1/2+z,+y
1/2+x,+z,1/2+y
-z,1/2-y,1/2-x
-z,-y,-x
1/2-z,1/2-y,-x
1/2-z,-y,1/2-x
y,1/2+x,1/2+z
y,+x,+z
1/2+y,1/2+x,+z
1/2+y,+x,1/2+z
-x,1/2-z,1/2-y
-x,-z,-y
1/2-x,1/2-z,-y
1/2-x,-z,1/2-y
z,1/2+y,1/2+x
z,+y,+x
1/2+z,1/2+y,+x
1/2+z,+y,1/2+x
-y,1/2-x,1/2-z
-y,-x,-z
1/2-y,1/2-x,-z
1/2-y,-x,1/2-z
3/4+z,1/4+x,1/2-y
3/4+z,3/4+x,-y
1/4+z,1/4+x,-y
1/4+z,3/4+x,1/2-y
3/4-y,1/4-z,1/2+x
3/4-y,3/4-z,+x
1/4-y,1/4-z,+x
1/4-y,3/4-z,1/2+x
3/4+x,1/4+y,1/2-z
3/4+x,3/4+y,-z
1/4+x,1/4+y,-z
1/4+x,3/4+y,1/2-z
3/4-z,1/4-x,1/2+y
3/4-z,3/4-x,+y
1/4-z,1/4-x,+y
1/4-z,3/4-x,1/2+y
3/4+y,1/4+z,1/2-x
3/4+y,3/4+z,-x
1/4+y,1/4+z,-x
1/4+y,3/4+z,1/2-x
3/4-x,1/4-y,1/2+z
3/4-x,3/4-y,+z
1/4-x,1/4-y,+z
1/4-x,3/4-y,1/2+z
-z,3/4+x,3/4+y
-z,1/4+x,1/4+y
1/2-z,3/4+x,1/4+y
1/2-z,1/4+x,3/4+y
y,3/4-z,3/4-x
y,1/4-z,1/4-x
1/2+y,3/4-z,1/4-x
1/2+y,1/4-z,3/4-x
-x,3/4+y,3/4+z
-x,1/4+y,1/4+z
1/2-x,3/4+y,1/4+z
1/2-x,1/4+y,3/4+z
z,3/4-x,3/4-y
z,1/4-x,1/4-y
1/2+z,3/4-x,1/4-y
1/2+z,1/4-x,3/4-y
-y,3/4+z,3/4+x
-y,1/4+z,1/4+x
1/2-y,3/4+z,1/4+x
1/2-y,1/4+z,3/4+x
x,3/4-y,3/4-z
x,1/4-y,1/4-z
1/2+x,3/4-y,1/4-z
1/2+x,1/4-y,3/4-z
1/4-x,1/2+z,3/4-y
1/4-x,+z,1/4-y
3/4-x,1/2+z,1/4-y
3/4-x,+z,3/4-y
1/4+z,1/2-y,3/4+x
1/4+z,-y,1/4+x
3/4+z,1/2-y,1/4+x
3/4+z,-y,3/4+x
1/4-y,1/2+x,3/4-z
1/4-y,+x,1/4-z
3/4-y,1/2+x,1/4-z
3/4-y,+x,3/4-z
1/4+x,1/2-z,3/4+y
1/4+x,-z,1/4+y
3/4+x,1/2-z,1/4+y
3/4+x,-z,3/4+y
1/4-z,1/2+y,3/4-x
1/4-z,+y,1/4-x
3/4-z,1/2+y,1/4-x
3/4-z,+y,3/4-x
1/4+y,1/2-x,3/4+z
1/4+y,-x,1/4+z
3/4+y,1/2-x,1/4+z
3/4+y,-x,3/4+z
3/4-x,3/4-z,y
3/4-x,1/4-z,1/2+y
1/4-x,3/4-z,1/2+y
1/4-x,1/4-z,y
3/4+z,3/4+y,-x
3/4+z,1/4+y,1/2-x
1/4+z,3/4+y,1/2-x
1/4+z,1/4+y,-x
3/4-y,3/4-x,z
3/4-y,1/4-x,1/2+z
1/4-y,3/4-x,1/2+z
1/4-y,1/4-x,z
3/4+x,3/4+z,-y
3/4+x,1/4+z,1/2-y
1/4+x,3/4+z,1/2-y
1/4+x,1/4+z,-y
3/4-z,3/4-y,x
3/4-z,1/4-y,1/2+x
1/4-z,3/4-y,1/2+x
1/4-z,1/4-y,x
3/4+y,3/4+x,-z
3/4+y,1/4+x,1/2-z
1/4+y,3/4+x,1/2-z
1/4+y,1/4+x,-z
-z,-x,-y
-z,1/2-x,1/2-y
1/2-z,-x,1/2-y
1/2-z,1/2-x,-y
y,z,x
y,1/2+z,1/2+x
1/2+y,z,1/2+x
1/2+y,1/2+z,x
-x,-y,-z
-x,1/2-y,1/2-z
1/2-x,-y,1/2-z
1/2-x,1/2-y,-z
z,x,y
z,1/2+x,1/2+y
1/2+z,x,1/2+y
1/2+z,1/2+x,y
-y,-z,-x
-y,1/2-z,1/2-x
1/2-y,-z,1/2-x
1/2-y,1/2-z,-x

loop_
_atom_site_label
_atom_site_fract_x
_atom_site_fract_y
_atom_site_fract_z
_atom_site_occupancy
_atom_site_U_iso_or_equiv
AlT 0.12500 0.12500 0.12500 0.20050 0.00880
FeT2+ 0.12500 0.12500 0.12500 0.15300 0.00880
FeT3+ 0.12500 0.12500 0.12500 0.07700 0.00880
MgT 0.12500 0.12500 0.12500 0.56010 0.00880
MnT 0.12500 0.12500 0.12500 0.00020 0.00880
SiT 0.12500 0.12500 0.12500 0.00260 0.00880
ZnT 0.12500 0.12500 0.12500 0.00670 0.00880
AlM 0.50000 0.50000 0.50000 0.81930 0.00770
FeM2+ 0.50000 0.50000 0.50000 0.02650 0.00770
MgM 0.50000 0.50000 0.50000 0.10840 0.00770
CrM 0.50000 0.50000 0.50000 0.03900 0.00770
NiM 0.50000 0.50000 0.50000 0.00680 0.00770
TiM 0.50000 0.50000 0.50000 0.00020 0.00770
O 0.26174 0.26174 0.26174 1.00000 0.01220

loop_
_cod_related_entry_id
_cod_related_entry_database
_cod_related_entry_code
1 AMCSD 0008153
